data_2209124
loop_
_publ_author_name
'Mei-Chao Li'
'Chen-Shui Lin'
'Ya-Qin Li'
'Lin He'
'Zhi-Min Jin'

_publ_section_title
;
 Redetermination of <small>L</small>-valinium chloride monohydrate
;
_journal_coeditor_code CI2050
_journal_issue 6
_journal_name_full 'Acta Crystallographica Section E'
_journal_page_first o2235
_journal_page_last o2236
_journal_paper_doi 10.1107/S1600536806016497
_journal_volume 62
_journal_year 2006
_chemical_formula_iupac 'C5 H12 N O2 +, Cl -, H2 O'
_chemical_formula_moiety 'C5 H12 N O2 +, Cl -, H2 O'
_chemical_formula_sum 'C5 H14 Cl N O3'
_chemical_formula_weight 171.62
_chemical_name_systematic
;
L-valinium chloride monohydrate
;
_space_group_IT_number 19
_symmetry_cell_setting orthorhombic
_symmetry_space_group_name_Hall 'P 2ac 2ab'
_symmetry_space_group_name_H-M 'P 21 21 21'
_atom_sites_solution_hydrogens geom
_atom_sites_solution_primary direct
_atom_sites_solution_secondary difmap
_audit_creation_method SHELXL-97
_cell_angle_alpha 90.00
_cell_angle_beta 90.00
_cell_angle_gamma 90.00
_cell_formula_units_Z 4
_cell_length_a 6.1550(10)
_cell_length_b 6.8280(10)
_cell_length_c 21.099(3)
_cell_measurement_reflns_used 29
_cell_measurement_temperature 293(2)
_cell_measurement_theta_max 14.65
_cell_measurement_theta_min 4.16
_cell_volume 886.7(2)
_computing_cell_refinement XSCANS
_computing_data_collection 'XSCANS (Siemens, 1994)'
_computing_data_reduction 'SHELXTL (Bruker, 1998)'
_computing_molecular_graphics SHELXTL
_computing_publication_material SHELXTL
_computing_structure_refinement 'SHELXL97 (Sheldrick, 1997)'
_computing_structure_solution 'SHELXS97 (Sheldrick, 1997)'
_diffrn_ambient_temperature 293(2)
_diffrn_measured_fraction_theta_full 1.000
_diffrn_measured_fraction_theta_max 1.000
_diffrn_measurement_device_type 'Siemens P4'
_diffrn_measurement_method \w
_diffrn_radiation_monochromator graphite
_diffrn_radiation_source 'normal-focus sealed tube'
_diffrn_radiation_type MoK\a
_diffrn_radiation_wavelength 0.71073
_diffrn_reflns_av_R_equivalents 0.0229
_diffrn_reflns_av_sigmaI/netI 0.0402
_diffrn_reflns_limit_h_max 7
_diffrn_reflns_limit_h_min -7
_diffrn_reflns_limit_k_max 8
_diffrn_reflns_limit_k_min -8
_diffrn_reflns_limit_l_max 27
_diffrn_reflns_limit_l_min -27
_diffrn_reflns_number 2442
_diffrn_reflns_theta_full 27.48
_diffrn_reflns_theta_max 27.48
_diffrn_reflns_theta_min 1.93
_diffrn_standards_decay_% 1.61
_diffrn_standards_interval_count 97
_diffrn_standards_number 3
_exptl_absorpt_coefficient_mu 0.389
_exptl_absorpt_correction_T_max 0.883
_exptl_absorpt_correction_T_min 0.845
_exptl_absorpt_correction_type psi-scan
_exptl_absorpt_process_details '(North <i>et al.</i>,  1968)'
_exptl_crystal_colour colourless
_exptl_crystal_density_diffrn 1.286
_exptl_crystal_density_method 'not measured'
_exptl_crystal_description Prism
_exptl_crystal_F_000 368
_exptl_crystal_size_max 0.48
_exptl_crystal_size_mid 0.36
_exptl_crystal_size_min 0.32
_refine_diff_density_max 0.295
_refine_diff_density_min -0.159
_refine_ls_abs_structure_details 'Flack (1983), 815 Friedel pairs'
_refine_ls_abs_structure_Flack 0.01(8)
_refine_ls_extinction_coef 0.065(5)
_refine_ls_extinction_expression Fc^*^=kFc[1+0.001xFc^2^\l^3^/sin(2\q)]^-1/4^
_refine_ls_extinction_method SHELXL97
_refine_ls_goodness_of_fit_ref 0.973
_refine_ls_hydrogen_treatment refall
_refine_ls_matrix_type full
_refine_ls_number_parameters 148
_refine_ls_number_reflns 2020
_refine_ls_number_restraints 0
_refine_ls_restrained_S_all 0.973
_refine_ls_R_factor_all 0.0433
_refine_ls_R_factor_gt 0.0355
_refine_ls_shift/su_max 0.001
_refine_ls_shift/su_mean 0.000
_refine_ls_structure_factor_coef Fsqd
_refine_ls_weighting_details 'calc w=1/[\s^2^(Fo^2^)+(0.0465P)^2^] where P=(Fo^2^+2Fc^2^)/3'
_refine_ls_weighting_scheme calc
_refine_ls_wR_factor_gt 0.0809
_refine_ls_wR_factor_ref 0.0832
_reflns_number_gt 1704
_reflns_number_total 2020
_reflns_threshold_expression I>2\s(I)
_cod_data_source_file ci2050.cif
_cod_data_source_block I
_cod_depositor_comments
;
The following automatic conversions were performed:
'_symmetry_cell_setting' value 'Orthorhombic' changed to 'orthorhombic'
according to '/home/saulius/struct/CIF-dictionaries/cif_core.dic'
dictionary named 'cif_core.dic' version 2.4.1 from 2010-06-29.

Automatic conversion script
Id: cif_fix_enum 1527 2010-12-29 10:47:43Z saulius 

The following automatic conversions were performed:

'_symmetry_cell_setting' value 'Orthorhombic' changed to
'orthorhombic' according to
/home/saulius/struct/CIF-dictionaries/cif_core.dic dictionary named
'cif_core.dic' version 2.4.1 from 2010-06-29.

Automatic conversion script
Id: cif_fix_values 1715 2011-07-08 13:25:40Z adriana 
;
_cod_database_code 2209124
_cod_database_fobs_code 2209124

loop_
_symmetry_equiv_pos_as_xyz
'x, y, z'
'-x+1/2, -y, z+1/2'
'-x, y+1/2, -z+1/2'
'x+1/2, -y+1/2, -z'

loop_
_atom_site_type_symbol
_atom_site_label
_atom_site_fract_x
_atom_site_fract_y
_atom_site_fract_z
_atom_site_U_iso_or_equiv
_atom_site_adp_type
_atom_site_calc_flag
_atom_site_occupancy
Cl Cl1 0.37038(9) 1.17835(7) 0.40437(3) 0.04238(18) Uani d 1
O O1 0.9760(3) 0.3995(3) 0.36079(8) 0.0519(5) Uani d 1
O O2 1.0268(4) 0.5949(3) 0.44341(9) 0.0694(6) Uani d 1
O O3 0.9801(3) 1.0138(3) 0.48672(9) 0.0453(4) Uani d 1
N N1 0.6472(4) 0.7809(3) 0.42892(8) 0.0329(4) Uani d 1
C C1 0.8732(5) 0.9020(5) 0.31006(14) 0.0545(7) Uani d 1
C C2 0.4948(5) 0.7770(4) 0.28799(12) 0.0464(6) Uani d 1
C C3 0.7204(4) 0.7268(3) 0.31263(10) 0.0336(5) Uani d 1
C C4 0.7090(3) 0.6361(3) 0.37924(9) 0.0297(4) Uani d 1
C C5 0.9224(3) 0.5440(3) 0.39890(10) 0.0356(5) Uani d 1
H H1C 0.549(4) 0.862(3) 0.4158(10) 0.028(5) Uiso d 1
H H1B 0.586(5) 0.706(5) 0.4620(14) 0.065(8) Uiso d 1
H H1A 0.760(5) 0.841(4) 0.4421(12) 0.052(8) Uiso d 1
H H1 1.089(5) 0.352(4) 0.3732(14) 0.059(9) Uiso d 1
H H3A 0.924(7) 1.105(7) 0.509(2) 0.124(16) Uiso d 1
H H3B 1.082(7) 1.056(6) 0.4644(17) 0.097(14) Uiso d 1
H H1D 1.012(5) 0.867(4) 0.3252(14) 0.064(9) Uiso d 1
H H1E 0.802(5) 1.033(4) 0.3318(14) 0.067(9) Uiso d 1
H H1F 0.885(5) 0.941(5) 0.2654(15) 0.071(8) Uiso d 1
H H2A 0.508(5) 0.804(4) 0.2444(15) 0.064(8) Uiso d 1
H H2B 0.437(5) 0.889(5) 0.3091(13) 0.061(8) Uiso d 1
H H2C 0.382(5) 0.672(4) 0.2931(14) 0.070(9) Uiso d 1
H H3 0.789(3) 0.629(3) 0.2860(10) 0.032(6) Uiso d 1
H H4 0.603(4) 0.536(4) 0.3810(10) 0.039(6) Uiso d 1

loop_
_atom_site_aniso_label
_atom_site_aniso_U_11
_atom_site_aniso_U_22
_atom_site_aniso_U_33
_atom_site_aniso_U_12
_atom_site_aniso_U_13
_atom_site_aniso_U_23
Cl1 0.0410(3) 0.0304(2) 0.0557(3) 0.0095(2) 0.0010(3) -0.0037(2)
O1 0.0601(11) 0.0448(10) 0.0508(10) 0.0254(9) -0.0145(9) -0.0169(8)
O2 0.0787(13) 0.0699(12) 0.0596(10) 0.0408(11) -0.0373(10) -0.0308(10)
O3 0.0493(10) 0.0387(9) 0.0478(9) 0.0004(9) 0.0049(9) -0.0018(8)
N1 0.0348(10) 0.0339(10) 0.0300(9) 0.0086(9) 0.0011(8) 0.0004(7)
C1 0.0508(15) 0.0635(16) 0.0492(15) -0.0067(16) 0.0021(14) 0.0193(13)
C2 0.0493(15) 0.0478(14) 0.0421(13) 0.0119(13) -0.0154(11) -0.0084(11)
C3 0.0382(11) 0.0354(11) 0.0272(9) 0.0074(9) 0.0003(9) -0.0026(8)
C4 0.0339(10) 0.0238(9) 0.0315(10) 0.0029(8) -0.0002(8) -0.0024(7)
C5 0.0458(13) 0.0287(9) 0.0323(10) 0.0106(8) -0.0042(9) -0.0007(9)

loop_
_atom_type_symbol
_atom_type_description
_atom_type_scat_dispersion_real
_atom_type_scat_dispersion_imag
_atom_type_scat_source
C C 0.0033 0.0016 'International Tables Vol C Tables 4.2.6.8 and 6.1.1.4'
H H 0.0000 0.0000 'International Tables Vol C Tables 4.2.6.8 and 6.1.1.4'
N N 0.0061 0.0033 'International Tables Vol C Tables 4.2.6.8 and 6.1.1.4'
O O 0.0106 0.0060 'International Tables Vol C Tables 4.2.6.8 and 6.1.1.4'
Cl Cl 0.1484 0.1585 'International Tables Vol C Tables 4.2.6.8 and 6.1.1.4'

loop_
_geom_angle_atom_site_label_1
_geom_angle_atom_site_label_2
_geom_angle_atom_site_label_3
_geom_angle
C5 O1 H1 109(2)
H3A O3 H3B 111(4)
C4 N1 H1C 112.2(14)
C4 N1 H1B 105.1(18)
H1C N1 H1B 108(2)
C4 N1 H1A 109.8(18)
H1C N1 H1A 112(2)
H1B N1 H1A 110(2)
C3 C1 H1D 110.4(18)
C3 C1 H1E 112.2(15)
H1D C1 H1E 115(2)
C3 C1 H1F 107.1(19)
H1D C1 H1F 109(2)
H1E C1 H1F 102(2)
C3 C2 H2A 107(2)
C3 C2 H2B 111.3(17)
H2A C2 H2B 110(3)
C3 C2 H2C 115.8(17)
H2A C2 H2C 108(3)
H2B C2 H2C 105(2)
C2 C3 C1 112.0(2)
C2 C3 C4 111.17(19)
C1 C3 C4 112.15(19)
C2 C3 H3 110.7(13)
C1 C3 H3 104.7(12)
C4 C3 H3 105.8(13)
N1 C4 C5 107.73(17)
N1 C4 C3 112.82(16)
C5 C4 C3 112.22(18)
N1 C4 H4 106.1(14)
C5 C4 H4 106.6(14)
C3 C4 H4 111.0(14)
O2 C5 O1 124.5(2)
O2 C5 C4 124.28(19)
O1 C5 C4 111.21(18)

loop_
_geom_bond_atom_site_label_1
_geom_bond_atom_site_label_2
_geom_bond_distance
_geom_bond_publ_flag
O1 C5 1.315(2) yes
O1 H1 0.81(3) ?
O2 C5 1.190(3) yes
O3 H3A 0.85(5) ?
O3 H3B 0.83(4) ?
N1 C4 1.490(3) yes
N1 H1C 0.86(2) ?
N1 H1B 0.94(3) ?
N1 H1A 0.85(3) ?
C1 C3 1.523(4) yes
C1 H1D 0.95(3) ?
C1 H1E 1.10(3) ?
C1 H1F 0.98(3) ?
C2 C3 1.522(3) yes
C2 H2A 0.94(3) ?
C2 H2B 0.96(3) ?
C2 H2C 1.00(3) ?
C3 C4 1.537(3) yes
C3 H3 0.97(2) ?
C4 C5 1.514(3) yes
C4 H4 0.94(3) ?

loop_
_geom_hbond_atom_site_label_D
_geom_hbond_atom_site_label_H
_geom_hbond_atom_site_label_A
_geom_hbond_site_symmetry_A
_geom_hbond_distance_DH
_geom_hbond_distance_HA
_geom_hbond_distance_DA
_geom_hbond_angle_DHA
_geom_hbond_publ_flag
O1 H1 Cl1 1_645 0.81(3) 2.20(3) 3.003(2) 171(3) yes
O3 H3B Cl1 1_655 0.83(4) 2.34(4) 3.171(2) 178(4) yes
O3 H3A Cl1 4_576 0.85(5) 2.38(5) 3.187(2) 159(5) yes
N1 H1A O2 . 0.85(3) 2.35(3) 2.677(3) 103(2) yes
N1 H1A O3 . 0.85(3) 2.03(3) 2.866(3) 167(3) yes
N1 H1B O2 4_466 0.94(3) 2.44(3) 2.920(3) 111(2) yes
N1 H1B O3 4_466 0.94(3) 1.96(3) 2.876(3) 163(3) yes
N1 H1C Cl1 . 0.86(2) 2.44(2) 3.246(2) 156(2) yes
C3 H3 O1 . 0.97(2) 2.51(2) 2.915(3) 105(2) yes

loop_
_geom_torsion_atom_site_label_1
_geom_torsion_atom_site_label_2
_geom_torsion_atom_site_label_3
_geom_torsion_atom_site_label_4
_geom_torsion
C2 C3 C4 N1 -70.8(2)
C1 C3 C4 N1 55.4(3)
C2 C3 C4 C5 167.26(19)
C1 C3 C4 C5 -66.5(3)
N1 C4 C5 O2 -6.2(3)
C3 C4 C5 O2 118.6(3)
N1 C4 C5 O1 173.26(18)
C3 C4 C5 O1 -62.0(2)

loop_
_cod_related_entry_id
_cod_related_entry_database
_cod_related_entry_code
1 ChemSpider 21179320
